data_4023688
loop_
_publ_author_name
'Jarrod W. Johnson'
'Darryl P. Evanoff'
'Marc E. Savard'
'Gerald Lange'
'Timothy R. Ramadhar'
'Abdeljalil Assoud'
'Nicholas J. Taylor'
'Gary I. Dmitrienko'

_publ_section_title
;
 Cyclobutanone Mimics of Penicillins: Effects of Substitution
 on Conformation and Hemiketal Stability
;
_journal_name_full 'Journal of Organic Chemistry'
_journal_page_first 6970
_journal_page_last 6982
_journal_paper_doi 10.1021/jo801274m
_journal_volume 73
_journal_year 2008
_chemical_formula_sum 'C13 H18 Cl2 O4 S'
_chemical_formula_weight 341.23
_chemical_name_systematic
; 
 ? 
;
_space_group_IT_number 2
_symmetry_cell_setting triclinic
_symmetry_space_group_name_Hall '-P 1'
_symmetry_space_group_name_H-M 'P -1'
_atom_sites_solution_hydrogens geom
_atom_sites_solution_primary direct
_atom_sites_solution_secondary difmap
_audit_creation_method SHELXL-97
_cell_angle_alpha 92.940(2)
_cell_angle_beta 104.377(2)
_cell_angle_gamma 101.967(2)
_cell_formula_units_Z 2
_cell_length_a 6.3646(6)
_cell_length_b 10.6579(10)
_cell_length_c 11.9831(11)
_cell_measurement_temperature 373(2)
_cell_volume 765.74(12)
_computing_structure_refinement 'SHELXL-97 (Sheldrick, 1997)'
_computing_structure_solution 'SHELXS-97 (Sheldrick, 1990)'
_diffrn_ambient_temperature 373(2)
_diffrn_measured_fraction_theta_full 0.962
_diffrn_measured_fraction_theta_max 0.962
_diffrn_radiation_monochromator graphite
_diffrn_radiation_source 'fine-focus sealed tube'
_diffrn_radiation_type MoK\a
_diffrn_radiation_wavelength 0.71073
_diffrn_reflns_av_R_equivalents 0.0134
_diffrn_reflns_av_sigmaI/netI 0.0153
_diffrn_reflns_limit_h_max 8
_diffrn_reflns_limit_h_min -8
_diffrn_reflns_limit_k_max 15
_diffrn_reflns_limit_k_min -15
_diffrn_reflns_limit_l_max 16
_diffrn_reflns_limit_l_min -16
_diffrn_reflns_number 10709
_diffrn_reflns_theta_full 30.08
_diffrn_reflns_theta_max 30.08
_diffrn_reflns_theta_min 3.38
_exptl_absorpt_coefficient_mu 0.569
_exptl_absorpt_correction_T_max 0.9559
_exptl_absorpt_correction_T_min 0.8128
_exptl_absorpt_correction_type empirical
_exptl_absorpt_process_details 'APEX II'
_exptl_crystal_colour Colourless
_exptl_crystal_density_diffrn 1.480
_exptl_crystal_density_method 'not measured'
_exptl_crystal_description Block
_exptl_crystal_F_000 356
_exptl_crystal_size_max 0.38
_exptl_crystal_size_mid 0.23
_exptl_crystal_size_min 0.08
_refine_diff_density_max 0.505
_refine_diff_density_min -0.245
_refine_diff_density_rms 0.065
_refine_ls_extinction_method none
_refine_ls_goodness_of_fit_ref 1.181
_refine_ls_hydrogen_treatment constr
_refine_ls_matrix_type full
_refine_ls_number_parameters 185
_refine_ls_number_reflns 4302
_refine_ls_number_restraints 0
_refine_ls_restrained_S_all 1.181
_refine_ls_R_factor_all 0.0238
_refine_ls_R_factor_gt 0.0227
_refine_ls_shift/su_max 0.001
_refine_ls_shift/su_mean 0.000
_refine_ls_structure_factor_coef Fsqd
_refine_ls_weighting_details 'calc w=1/[\s^2^(Fo^2^)+(0.0373P)^2^+0.2263P] where P=(Fo^2^+2Fc^2^)/3'
_refine_ls_weighting_scheme calc
_refine_ls_wR_factor_gt 0.0653
_refine_ls_wR_factor_ref 0.0739
_reflns_number_gt 4159
_reflns_number_total 4302
_reflns_threshold_expression >2sigma(I)
_cod_data_source_file jo801274m_si_005.cif
_cod_data_source_block gd_j1_final
_cod_depositor_comments
;
The following automatic conversions were performed:
'_symmetry_cell_setting' value 'Triclinic' changed to 'triclinic'
according to '/home/saulius/struct/CIF-dictionaries/cif_core.dic'
dictionary named 'cif_core.dic' version 2.4.1 from
2010-06-29.

'_refine_ls_hydrogen_treatment' value 'Constr' changed to
'constr' according to '/home/saulius/struct/CIF-dictionaries/cif_core.dic'
dictionary named 'cif_core.dic' version 2.4.1 from 2010-06-29.

Automatic conversion script
Id: cif_fix_enum 1527 2010-12-29 10:47:43Z saulius 
;
_cod_database_code 4023688

loop_
_symmetry_equiv_pos_as_xyz
'x, y, z'
'-x, -y, -z'

loop_
_atom_site_label
_atom_site_type_symbol
_atom_site_fract_x
_atom_site_fract_y
_atom_site_fract_z
_atom_site_U_iso_or_equiv
_atom_site_adp_type
_atom_site_occupancy
_atom_site_symmetry_multiplicity
_atom_site_calc_flag
_atom_site_refinement_flags
_atom_site_disorder_assembly
_atom_site_disorder_group
C1 C -0.19174(16) -0.47746(9) -0.37927(8) 0.01299(17) Uani 1 1 d . . .
H1 H -0.2952 -0.5207 -0.4524 0.016 Uiso 1 1 calc R . .
S2 S 0.03957(4) -0.55115(2) -0.32676(2) 0.01495(7) Uani 1 1 d . . .
C3 C -0.08914(16) -0.63607(9) -0.22156(8) 0.01298(17) Uani 1 1 d . . .
H3 H 0.0263 -0.6549 -0.1579 0.016 Uiso 1 1 calc R . .
C4 C -0.20498(16) -0.53809(9) -0.17588(8) 0.01205(17) Uani 1 1 d . . .
H4 H -0.0918 -0.4748 -0.1177 0.014 Uiso 1 1 calc R . .
C5 C -0.30304(17) -0.46708(9) -0.27729(8) 0.01310(17) Uani 1 1 d . . .
H5 H -0.4662 -0.4887 -0.3020 0.016 Uiso 1 1 calc R . .
C6 C -0.20082(18) -0.32188(10) -0.25946(9) 0.01598(19) Uani 1 1 d . . .
C7 C -0.13030(17) -0.32711(9) -0.37387(8) 0.01380(17) Uani 1 1 d . . .
C8 C -0.37885(17) -0.60486(9) -0.11846(8) 0.01300(17) Uani 1 1 d . . .
O9 O -0.57662(13) -0.63317(8) -0.16207(7) 0.01996(16) Uani 1 1 d . . .
O10 O -0.28116(13) -0.62616(8) -0.01056(6) 0.01764(15) Uani 1 1 d . . .
C11 C -0.4291(2) -0.68711(10) 0.05700(9) 0.0186(2) Uani 1 1 d . . .
H11X H -0.5735 -0.6665 0.0304 0.022 Uiso 1 1 calc R . .
H11Y H -0.3677 -0.6535 0.1380 0.022 Uiso 1 1 calc R . .
C12 C -0.4565(2) -0.83161(11) 0.04477(10) 0.0223(2) Uani 1 1 d . . .
H12X H -0.3142 -0.8521 0.0736 0.033 Uiso 1 1 calc R . .
H12Y H -0.5164 -0.8648 -0.0355 0.033 Uiso 1 1 calc R . .
H12Z H -0.5563 -0.8699 0.0883 0.033 Uiso 1 1 calc R . .
O13 O -0.25051(12) -0.74863(7) -0.26884(7) 0.01493(14) Uani 1 1 d . . .
C14 C -0.18480(18) -0.87284(9) -0.26460(9) 0.01480(18) Uani 1 1 d . . .
C15 C -0.4085(2) -0.96843(10) -0.30755(11) 0.0225(2) Uani 1 1 d . . .
H15X H -0.5002 -0.9576 -0.2567 0.034 Uiso 1 1 calc R . .
H15Y H -0.3859 -1.0547 -0.3086 0.034 Uiso 1 1 calc R . .
H15Z H -0.4807 -0.9533 -0.3844 0.034 Uiso 1 1 calc R . .
C16 C -0.0690(2) -0.89144(11) -0.14088(10) 0.0211(2) Uani 1 1 d . . .
H16X H 0.0770 -0.8354 -0.1178 0.032 Uiso 1 1 calc R . .
H16Y H -0.0566 -0.9795 -0.1374 0.032 Uiso 1 1 calc R . .
H16Z H -0.1545 -0.8711 -0.0896 0.032 Uiso 1 1 calc R . .
C17 C -0.0353(2) -0.88391(11) -0.34414(11) 0.0252(2) Uani 1 1 d . . .
H17X H -0.1083 -0.8694 -0.4211 0.038 Uiso 1 1 calc R . .
H17Y H -0.0057 -0.9686 -0.3454 0.038 Uiso 1 1 calc R . .
H17Z H 0.1025 -0.8206 -0.3161 0.038 Uiso 1 1 calc R . .
O18 O -0.16428(17) -0.23858(8) -0.18229(8) 0.02553(19) Uani 1 1 d . . .
Cl19 Cl -0.32555(4) -0.27115(2) -0.48223(2) 0.01815(7) Uani 1 1 d . . .
Cl20 Cl 0.14409(4) -0.24679(2) -0.36614(2) 0.01901(7) Uani 1 1 d . . .

loop_
_atom_site_aniso_label
_atom_site_aniso_U_11
_atom_site_aniso_U_22
_atom_site_aniso_U_33
_atom_site_aniso_U_23
_atom_site_aniso_U_13
_atom_site_aniso_U_12
C1 0.0122(4) 0.0106(4) 0.0160(4) 0.0023(3) 0.0042(3) 0.0012(3)
S2 0.01403(12) 0.01291(11) 0.02100(12) 0.00481(8) 0.00876(9) 0.00417(9)
C3 0.0115(4) 0.0104(4) 0.0177(4) 0.0032(3) 0.0051(3) 0.0020(3)
C4 0.0107(4) 0.0100(4) 0.0154(4) 0.0024(3) 0.0041(3) 0.0013(3)
C5 0.0133(4) 0.0108(4) 0.0166(4) 0.0037(3) 0.0059(3) 0.0031(3)
C6 0.0198(5) 0.0122(4) 0.0189(4) 0.0052(3) 0.0083(4) 0.0054(4)
C7 0.0134(4) 0.0119(4) 0.0160(4) 0.0039(3) 0.0047(3) 0.0011(3)
C8 0.0142(4) 0.0100(4) 0.0156(4) 0.0023(3) 0.0052(3) 0.0029(3)
O9 0.0117(3) 0.0248(4) 0.0240(4) 0.0103(3) 0.0052(3) 0.0031(3)
O10 0.0159(4) 0.0207(4) 0.0141(3) 0.0046(3) 0.0038(3) -0.0012(3)
C11 0.0226(5) 0.0182(5) 0.0156(4) 0.0034(3) 0.0091(4) 0.0002(4)
C12 0.0246(6) 0.0184(5) 0.0267(5) 0.0057(4) 0.0130(4) 0.0024(4)
O13 0.0124(3) 0.0086(3) 0.0228(4) 0.0019(2) 0.0035(3) 0.0016(3)
C14 0.0169(5) 0.0099(4) 0.0193(4) 0.0032(3) 0.0069(4) 0.0038(3)
C15 0.0206(5) 0.0117(4) 0.0319(6) 0.0014(4) 0.0042(4) -0.0003(4)
C16 0.0258(6) 0.0162(5) 0.0221(5) 0.0055(4) 0.0049(4) 0.0073(4)
C17 0.0347(7) 0.0191(5) 0.0309(6) 0.0064(4) 0.0211(5) 0.0102(5)
O18 0.0418(5) 0.0136(3) 0.0250(4) 0.0017(3) 0.0164(4) 0.0058(3)
Cl19 0.01730(13) 0.01664(12) 0.02106(12) 0.00708(9) 0.00415(9) 0.00498(9)
Cl20 0.01465(12) 0.01689(12) 0.02286(13) 0.00665(9) 0.00406(9) -0.00221(9)

loop_
_atom_type_symbol
_atom_type_description
_atom_type_scat_dispersion_real
_atom_type_scat_dispersion_imag
_atom_type_scat_source
C C 0.0033 0.0016 'International Tables Vol C Tables 4.2.6.8 and 6.1.1.4'
H H 0.0000 0.0000 'International Tables Vol C Tables 4.2.6.8 and 6.1.1.4'
O O 0.0106 0.0060 'International Tables Vol C Tables 4.2.6.8 and 6.1.1.4'
S S 0.1246 0.1234 'International Tables Vol C Tables 4.2.6.8 and 6.1.1.4'
Cl Cl 0.1484 0.1585 'International Tables Vol C Tables 4.2.6.8 and 6.1.1.4'

loop_
_geom_angle_atom_site_label_1
_geom_angle_atom_site_label_2
_geom_angle_atom_site_label_3
_geom_angle
_geom_angle_site_symmetry_1
_geom_angle_site_symmetry_3
_geom_angle_publ_flag
C7 C1 C5 90.05(7) . . ?
C7 C1 S2 115.24(7) . . ?
C5 C1 S2 106.46(6) . . ?
C1 S2 C3 93.24(4) . . ?
O13 C3 C4 108.00(8) . . ?
O13 C3 S2 114.67(7) . . ?
C4 C3 S2 103.94(6) . . ?
C8 C4 C5 112.75(8) . . ?
C8 C4 C3 110.94(8) . . ?
C5 C4 C3 108.23(8) . . ?
C6 C5 C4 113.10(8) . . ?
C6 C5 C1 88.23(7) . . ?
C4 C5 C1 111.95(8) . . ?
O18 C6 C5 134.71(10) . . ?
O18 C6 C7 132.76(10) . . ?
C5 C6 C7 92.02(7) . . ?
C6 C7 C1 87.82(7) . . ?
C6 C7 Cl20 116.09(7) . . ?
C1 C7 Cl20 119.80(7) . . ?
C6 C7 Cl19 108.61(7) . . ?
C1 C7 Cl19 111.08(7) . . ?
Cl20 C7 Cl19 111.18(5) . . ?
O9 C8 O10 124.38(9) . . ?
O9 C8 C4 125.30(9) . . ?
O10 C8 C4 110.31(8) . . ?
C8 O10 C11 116.56(8) . . ?
O10 C11 C12 110.73(9) . . ?
C3 O13 C14 118.86(8) . . ?
O13 C14 C15 101.99(8) . . ?
O13 C14 C17 110.99(8) . . ?
C15 C14 C17 111.47(9) . . ?
O13 C14 C16 111.02(8) . . ?
C15 C14 C16 110.78(9) . . ?
C17 C14 C16 110.36(9) . . ?

loop_
_geom_bond_atom_site_label_1
_geom_bond_atom_site_label_2
_geom_bond_distance
_geom_bond_site_symmetry_2
_geom_bond_publ_flag
C1 C7 1.5626(14) . ?
C1 C5 1.5671(14) . ?
C1 S2 1.8029(10) . ?
S2 C3 1.8444(10) . ?
C3 O13 1.3947(12) . ?
C3 C4 1.5475(13) . ?
C4 C8 1.5187(14) . ?
C4 C5 1.5339(13) . ?
C5 C6 1.5307(14) . ?
C6 O18 1.1920(13) . ?
C6 C7 1.5467(14) . ?
C7 Cl20 1.7558(11) . ?
C7 Cl19 1.7809(10) . ?
C8 O9 1.2034(13) . ?
C8 O10 1.3413(12) . ?
O10 C11 1.4637(13) . ?
C11 C12 1.5088(15) . ?
O13 C14 1.4682(11) . ?
C14 C15 1.5203(15) . ?
C14 C17 1.5209(15) . ?
C14 C16 1.5260(15) . ?
